data_4113041
loop_
_publ_author_name
'Norito Takenaka'
'Guoyao Xia'
'Hisashi Yamamoto'

_publ_section_title
;
 Catalytic, Highly Enantio- and Diastereoselective Pinacol Coupling
 Reaction with a New Tethered Bis(8-quinolinolato) Ligand
;
_journal_name_full 'Journal of the American Chemical Society'
_journal_page_first 13198
_journal_page_last 13199
_journal_paper_doi 10.1021/ja045430u
_journal_volume 126
_journal_year 2004
_chemical_formula_sum 'C50 H48 Br0 Cl Cr N2 O4'
_chemical_formula_weight 828.35
_chemical_name_systematic
; 
 ? 
;
_space_group_IT_number 2
_symmetry_space_group_name_Hall '-P 1'
_symmetry_space_group_name_H-M 'P -1'
_atom_sites_solution_hydrogens geom
_atom_sites_solution_primary direct
_atom_sites_solution_secondary difmap
_audit_creation_method SHELXL-97
_cell_angle_alpha 105.772(4)
_cell_angle_beta 96.529(4)
_cell_angle_gamma 90.526(4)
_cell_formula_units_Z 4
_cell_length_a 10.947(3)
_cell_length_b 20.288(5)
_cell_length_c 23.757(6)
_cell_measurement_temperature 100(2)
_cell_volume 5040(2)
_computing_structure_refinement 'SHELXL-97 (Sheldrick, 1997)'
_computing_structure_solution 'SHELXS-97 (Sheldrick, 1990)'
_diffrn_ambient_temperature 100(2)
_diffrn_measured_fraction_theta_full 0.996
_diffrn_measured_fraction_theta_max 0.996
_diffrn_measurement_device_type 'Bruker APEX CCD'
_diffrn_radiation_monochromator graphite
_diffrn_radiation_source 'fine-focus sealed tube'
_diffrn_radiation_type MoK\a
_diffrn_radiation_wavelength 0.71073
_diffrn_reflns_av_R_equivalents 0.0720
_diffrn_reflns_av_sigmaI/netI 0.1394
_diffrn_reflns_limit_h_max 13
_diffrn_reflns_limit_h_min -13
_diffrn_reflns_limit_k_max 24
_diffrn_reflns_limit_k_min -24
_diffrn_reflns_limit_l_max 28
_diffrn_reflns_limit_l_min -28
_diffrn_reflns_number 46976
_diffrn_reflns_theta_full 25.03
_diffrn_reflns_theta_max 25.03
_diffrn_reflns_theta_min 1.55
_exptl_absorpt_coefficient_mu 0.320
_exptl_absorpt_correction_T_max 0.9388
_exptl_absorpt_correction_T_min 0.9101
_exptl_absorpt_correction_type multi-scan
_exptl_crystal_density_diffrn 1.092
_exptl_crystal_F_000 1740
_exptl_crystal_size_max 0.30
_exptl_crystal_size_mid 0.30
_exptl_crystal_size_min 0.20
_refine_diff_density_max 0.545
_refine_diff_density_min -0.408
_refine_diff_density_rms 0.073
_refine_ls_extinction_method none
_refine_ls_goodness_of_fit_ref 0.931
_refine_ls_hydrogen_treatment noref
_refine_ls_matrix_type full
_refine_ls_number_parameters 1061
_refine_ls_number_reflns 17728
_refine_ls_number_restraints 0
_refine_ls_restrained_S_all 0.931
_refine_ls_R_factor_all 0.1535
_refine_ls_R_factor_gt 0.0831
_refine_ls_shift/su_max 0.003
_refine_ls_shift/su_mean 0.000
_refine_ls_structure_factor_coef Fsqd
_refine_ls_weighting_details 'calc w=1/[\s^2^(Fo^2^)+(0.1037P)^2^+0.0000P] where P=(Fo^2^+2Fc^2^)/3'
_refine_ls_weighting_scheme calc
_refine_ls_wR_factor_gt 0.2102
_refine_ls_wR_factor_ref 0.2314
_reflns_number_gt 7306
_reflns_number_total 17728
_reflns_threshold_expression >2sigma(I)
_cod_data_source_file ja045430usi20040729_104326.cif
_cod_data_source_block nori12s
_cod_database_code 4113041

loop_
_symmetry_equiv_pos_as_xyz
'x, y, z'
'-x, -y, -z'

loop_
_atom_site_label
_atom_site_type_symbol
_atom_site_fract_x
_atom_site_fract_y
_atom_site_fract_z
_atom_site_U_iso_or_equiv
_atom_site_adp_type
_atom_site_occupancy
_atom_site_symmetry_multiplicity
_atom_site_calc_flag
_atom_site_refinement_flags
C1 C 0.5406(5) 0.3228(5) 0.2881(3) 0.072(2) Uani 1 1 d .
C2 C 0.5360(5) 0.2816(4) 0.3267(3) 0.065(2) Uani 1 1 d .
C3 C 0.4902(5) 0.2152(4) 0.3041(3) 0.072(2) Uani 1 1 d .
H3 H 0.4855 0.1877 0.3305 0.087 Uiso 1 1 calc R
C4 C 0.4492(5) 0.1852(4) 0.2431(3) 0.065(2) Uani 1 1 d .
H4 H 0.4160 0.1394 0.2294 0.078 Uiso 1 1 calc R
C5 C 0.4592(5) 0.2250(4) 0.2039(3) 0.0604(19) Uani 1 1 d .
C6 C 0.5049(4) 0.2925(4) 0.2266(3) 0.0523(17) Uani 1 1 d .
C7 C 0.5861(5) 0.3126(4) 0.3928(3) 0.069(2) Uani 1 1 d .
C8 C 0.5777(6) 0.2580(4) 0.4270(3) 0.083(2) Uani 1 1 d .
H8A H 0.4943 0.2370 0.4189 0.124 Uiso 1 1 calc R
H8B H 0.5965 0.2799 0.4694 0.124 Uiso 1 1 calc R
H8C H 0.6369 0.2226 0.4145 0.124 Uiso 1 1 calc R
C9 C 0.5094(5) 0.3726(4) 0.4187(3) 0.069(2) Uani 1 1 d .
H9A H 0.5086 0.4053 0.3950 0.104 Uiso 1 1 calc R
H9B H 0.5449 0.3952 0.4593 0.104 Uiso 1 1 calc R
H9C H 0.4250 0.3560 0.4187 0.104 Uiso 1 1 calc R
C10 C 0.7199(5) 0.3344(3) 0.3986(3) 0.0556(17) Uani 1 1 d .
H10A H 0.7668 0.2950 0.3804 0.083 Uiso 1 1 calc R
H10B H 0.7514 0.3520 0.4405 0.083 Uiso 1 1 calc R
H10C H 0.7284 0.3705 0.3789 0.083 Uiso 1 1 calc R
C11 C 0.4260(5) 0.2024(4) 0.1425(3) 0.064(2) Uani 1 1 d .
H11 H 0.3898 0.1576 0.1254 0.077 Uiso 1 1 calc R
C12 C 0.4448(4) 0.2434(4) 0.1073(3) 0.066(2) Uani 1 1 d .
H12 H 0.4228 0.2272 0.0659 0.079 Uiso 1 1 calc R
C13 C 0.4965(4) 0.3094(4) 0.1324(2) 0.0528(18) Uani 1 1 d .
C14 C 0.5455(4) 0.3468(3) 0.0951(2) 0.0488(16) Uani 1 1 d .
C15 C 0.4675(5) 0.3678(3) 0.0533(3) 0.0574(18) Uani 1 1 d .
H15 H 0.3810 0.3601 0.0506 0.069 Uiso 1 1 calc R
C16 C 0.5176(5) 0.4009(4) 0.0142(3) 0.072(2) Uani 1 1 d .
H16 H 0.4644 0.4169 -0.0133 0.086 Uiso 1 1 calc R
C17 C 0.6469(5) 0.4097(3) 0.0170(3) 0.0506(16) Uani 1 1 d .
C18 C 0.6993(6) 0.4393(3) -0.0231(3) 0.0568(17) Uani 1 1 d .
H18 H 0.6474 0.4560 -0.0506 0.068 Uiso 1 1 calc R
C19 C 0.8218(6) 0.4437(3) -0.0221(3) 0.0623(18) Uani 1 1 d .
H19 H 0.8557 0.4615 -0.0503 0.075 Uiso 1 1 calc R
C20 C 0.9011(6) 0.4224(3) 0.0198(3) 0.0561(17) Uani 1 1 d .
H20 H 0.9877 0.4277 0.0207 0.067 Uiso 1 1 calc R
C21 C 0.8549(4) 0.3945(3) 0.0587(2) 0.0524(17) Uani 1 1 d .
H21 H 0.9100 0.3802 0.0865 0.063 Uiso 1 1 calc R
C22 C 0.7239(4) 0.3859(3) 0.0592(2) 0.0413(14) Uani 1 1 d .
C23 C 0.6748(4) 0.3548(3) 0.0984(2) 0.0454(15) Uani 1 1 d .
C24 C 0.7504(4) 0.3232(3) 0.1388(2) 0.0445(15) Uani 1 1 d .
C25 C 0.7567(4) 0.2501(3) 0.1217(2) 0.0367(13) Uani 1 1 d .
C26 C 0.7153(4) 0.2092(4) 0.0640(3) 0.0592(19) Uani 1 1 d .
H26 H 0.6847 0.2304 0.0345 0.071 Uiso 1 1 calc R
C27 C 0.7192(5) 0.1381(4) 0.0503(3) 0.0529(17) Uani 1 1 d .
H27 H 0.6943 0.1108 0.0112 0.064 Uiso 1 1 calc R
C28 C 0.7596(5) 0.1076(4) 0.0941(3) 0.0609(18) Uani 1 1 d .
H28 H 0.7566 0.0589 0.0849 0.073 Uiso 1 1 calc R
C29 C 0.8027(5) 0.1438(3) 0.1488(3) 0.0552(17) Uani 1 1 d .
H29 H 0.8333 0.1214 0.1775 0.066 Uiso 1 1 calc R
C30 C 0.8019(5) 0.2169(3) 0.1632(3) 0.0502(16) Uani 1 1 d .
C31 C 0.8516(5) 0.2578(3) 0.2219(3) 0.0518(16) Uani 1 1 d .
H31 H 0.8846 0.2357 0.2504 0.062 Uiso 1 1 calc R
C32 C 0.8513(4) 0.3256(4) 0.2358(3) 0.0489(16) Uani 1 1 d .
H32 H 0.8853 0.3518 0.2740 0.059 Uiso 1 1 calc R
C33 C 0.8001(4) 0.3595(3) 0.1936(2) 0.0411(15) Uani 1 1 d .
C34 C 0.8057(4) 0.4339(3) 0.2156(2) 0.0394(14) Uani 1 1 d .
C35 C 0.9126(4) 0.4723(4) 0.2136(3) 0.0580(18) Uani 1 1 d .
H35 H 0.9742 0.4499 0.1910 0.070 Uiso 1 1 calc R
C36 C 0.9313(5) 0.5411(3) 0.2429(3) 0.0552(17) Uani 1 1 d .
H36 H 1.0041 0.5653 0.2402 0.066 Uiso 1 1 calc R
C37 C 0.8421(5) 0.5748(4) 0.2767(3) 0.0521(16) Uani 1 1 d .
C38 C 0.7312(5) 0.5361(4) 0.2751(3) 0.0537(17) Uani 1 1 d .
C39 C 0.8531(6) 0.6407(4) 0.3115(3) 0.069(2) Uani 1 1 d .
H39 H 0.9255 0.6679 0.3136 0.083 Uiso 1 1 calc R
C40 C 0.7592(5) 0.6681(3) 0.3436(3) 0.0563(17) Uani 1 1 d .
H40 H 0.7691 0.7142 0.3672 0.068 Uiso 1 1 calc R
C41 C 0.6512(5) 0.6316(4) 0.3432(3) 0.066(2) Uani 1 1 d .
C42 C 0.6339(5) 0.5634(4) 0.3081(2) 0.0523(17) Uani 1 1 d .
C43 C 0.5519(6) 0.6686(4) 0.3795(3) 0.079(2) Uani 1 1 d .
C44 C 0.5927(8) 0.7345(6) 0.4221(5) 0.177(6) Uani 1 1 d .
H44A H 0.6304 0.7641 0.4019 0.265 Uiso 1 1 calc R
H44B H 0.6532 0.7265 0.4531 0.265 Uiso 1 1 calc R
H44C H 0.5218 0.7567 0.4398 0.265 Uiso 1 1 calc R
C45 C 0.5113(12) 0.6228(5) 0.4157(6) 0.215(8) Uani 1 1 d .
H45A H 0.5537 0.6384 0.4559 0.322 Uiso 1 1 calc R
H45B H 0.5319 0.5754 0.3976 0.322 Uiso 1 1 calc R
H45C H 0.4222 0.6251 0.4168 0.322 Uiso 1 1 calc R
C46 C 0.4373(10) 0.6734(9) 0.3379(5) 0.260(10) Uani 1 1 d .
H46A H 0.4106 0.6275 0.3130 0.389 Uiso 1 1 calc R
H46B H 0.4565 0.7027 0.3131 0.389 Uiso 1 1 calc R
H46C H 0.3712 0.6932 0.3610 0.389 Uiso 1 1 calc R
C47 C 0.2882(5) 0.4483(4) 0.3006(3) 0.065(2) Uani 1 1 d .
H47A H 0.2407 0.4864 0.2919 0.078 Uiso 1 1 calc R
H47B H 0.3465 0.4670 0.3366 0.078 Uiso 1 1 calc R
C48 C 0.2012(6) 0.3934(4) 0.3094(3) 0.083(2) Uani 1 1 d .
H48A H 0.1482 0.3728 0.2725 0.125 Uiso 1 1 calc R
H48B H 0.1502 0.4144 0.3404 0.125 Uiso 1 1 calc R
H48C H 0.2496 0.3578 0.3211 0.125 Uiso 1 1 calc R
C49 C 0.5225(6) 0.5239(3) 0.1542(3) 0.066(2) Uani 1 1 d .
H49A H 0.5001 0.5087 0.1110 0.079 Uiso 1 1 calc R
H49B H 0.6132 0.5237 0.1621 0.079 Uiso 1 1 calc R
C50 C 0.4812(6) 0.5990(4) 0.1777(3) 0.087(3) Uani 1 1 d .
H50A H 0.3920 0.6004 0.1679 0.130 Uiso 1 1 calc R
H50B H 0.5232 0.6291 0.1593 0.130 Uiso 1 1 calc R
H50C H 0.5025 0.6146 0.2205 0.130 Uiso 1 1 calc R
C51 C 0.0124(5) 1.0633(4) 0.3107(3) 0.0608(18) Uani 1 1 d .
C52 C 0.0126(6) 1.1325(4) 0.3480(3) 0.0610(18) Uani 1 1 d .
C53 C -0.0935(6) 1.1677(4) 0.3478(3) 0.076(2) Uani 1 1 d .
H53 H -0.0937 1.2125 0.3739 0.091 Uiso 1 1 calc R
C54 C -0.2003(6) 1.1411(3) 0.3116(3) 0.0665(19) Uani 1 1 d .
H54 H -0.2690 1.1689 0.3093 0.080 Uiso 1 1 calc R
C55 C -0.2059(5) 1.0698(4) 0.2769(3) 0.0546(17) Uani 1 1 d .
C56 C -0.1003(5) 1.0354(3) 0.2762(2) 0.0494(16) Uani 1 1 d .
C57 C 0.1302(6) 1.1629(4) 0.3902(3) 0.078(2) Uani 1 1 d .
C58 C 0.1086(7) 1.2349(4) 0.4265(3) 0.109(3) Uani 1 1 d .
H58A H 0.0323 1.2347 0.4445 0.164 Uiso 1 1 calc R
H58B H 0.1016 1.2657 0.4010 0.164 Uiso 1 1 calc R
H58C H 0.1778 1.2508 0.4575 0.164 Uiso 1 1 calc R
C59 C 0.1603(8) 1.1178(6) 0.4307(3) 0.138(4) Uani 1 1 d .
H59A H 0.2133 1.0814 0.4124 0.207 Uiso 1 1 calc R
H59B H 0.0840 1.0973 0.4376 0.207 Uiso 1 1 calc R
H59C H 0.2032 1.1454 0.4683 0.207 Uiso 1 1 calc R
C60 C 0.2378(7) 1.1661(7) 0.3548(4) 0.204(7) Uani 1 1 d .
H60A H 0.3151 1.1751 0.3814 0.305 Uiso 1 1 calc R
H60B H 0.2259 1.2029 0.3355 0.305 Uiso 1 1 calc R
H60C H 0.2412 1.1222 0.3249 0.305 Uiso 1 1 calc R
C61 C -0.3102(5) 1.0374(3) 0.2416(3) 0.0577(17) Uani 1 1 d .
H61 H -0.3822 1.0623 0.2378 0.069 Uiso 1 1 calc R
C62 C -0.3100(5) 0.9712(3) 0.2129(3) 0.0516(16) Uani 1 1 d .
H62 H -0.3829 0.9482 0.1903 0.062 Uiso 1 1 calc R
C63 C -0.2008(5) 0.9357(3) 0.2164(2) 0.0499(16) Uani 1 1 d .
C64 C -0.2078(4) 0.8588(3) 0.1949(2) 0.0377(14) Uani 1 1 d .
C65 C -0.2414(5) 0.8242(3) 0.2350(2) 0.0461(15) Uani 1 1 d .
H65 H -0.2603 0.8498 0.2726 0.055 Uiso 1 1 calc R
C66 C -0.2470(6) 0.7561(4) 0.2210(3) 0.0635(19) Uani 1 1 d .
H66 H -0.2652 0.7343 0.2499 0.076 Uiso 1 1 calc R
C67 C -0.2267(5) 0.7148(4) 0.1647(3) 0.0523(16) Uani 1 1 d .
C68 C -0.2297(6) 0.6416(4) 0.1485(3) 0.0622(18) Uani 1 1 d .
H68 H -0.2434 0.6184 0.1772 0.075 Uiso 1 1 calc R
C69 C -0.2133(5) 0.6043(4) 0.0932(3) 0.0614(18) Uani 1 1 d .
H69 H -0.2147 0.5557 0.0834 0.074 Uiso 1 1 calc R
C70 C -0.1947(5) 0.6380(4) 0.0515(3) 0.0561(19) Uani 1 1 d .
H70 H -0.1885 0.6119 0.0122 0.067 Uiso 1 1 calc R
C71 C -0.1848(4) 0.7092(3) 0.0652(2) 0.0400(14) Uani 1 1 d .
H71 H -0.1686 0.7309 0.0359 0.048 Uiso 1 1 calc R
C72 C -0.1990(4) 0.7492(3) 0.1226(3) 0.0482(16) Uani 1 1 d .
C73 C -0.1863(4) 0.8213(3) 0.1395(3) 0.0442(15) Uani 1 1 d .
C74 C -0.1257(4) 0.8557(3) 0.0988(2) 0.0434(15) Uani 1 1 d .
C75 C -0.1924(5) 0.8866(3) 0.0604(2) 0.0460(15) Uani 1 1 d .
C76 C -0.3220(5) 0.8930(3) 0.0587(3) 0.0509(16) Uani 1 1 d .
H76 H -0.3646 0.8765 0.0852 0.061 Uiso 1 1 calc R
C77 C -0.3861(6) 0.9223(3) 0.0202(3) 0.0628(19) Uani 1 1 d .
H77 H -0.4728 0.9250 0.0197 0.075 Uiso 1 1 calc R
C78 C -0.3274(7) 0.9484(3) -0.0186(3) 0.0634(19) Uani 1 1 d .
H78 H -0.3739 0.9695 -0.0447 0.076 Uiso 1 1 calc R
C79 C -0.2027(7) 0.9437(4) -0.0193(3) 0.071(2) Uani 1 1 d .
H79 H -0.1627 0.9626 -0.0452 0.085 Uiso 1 1 calc R
C80 C -0.1308(5) 0.9097(3) 0.0198(2) 0.0474(16) Uani 1 1 d .
C81 C -0.0038(6) 0.9005(3) 0.0190(3) 0.0529(17) Uani 1 1 d .
H81 H 0.0376 0.9150 -0.0089 0.064 Uiso 1 1 calc R
C82 C 0.0593(6) 0.8719(4) 0.0566(3) 0.068(2) Uani 1 1 d .
H82 H 0.1454 0.8677 0.0557 0.082 Uiso 1 1 calc R
C83 C 0.0023(5) 0.8472(3) 0.0981(2) 0.0539(18) Uani 1 1 d .
C84 C 0.0665(4) 0.8093(3) 0.1374(3) 0.0495(17) Uani 1 1 d .
C85 C 0.1054(5) 0.7421(4) 0.1133(3) 0.064(2) Uani 1 1 d .
H85 H 0.1077 0.7256 0.0721 0.077 Uiso 1 1 calc R
C86 C 0.1393(4) 0.7010(4) 0.1484(3) 0.0612(19) Uani 1 1 d .
H86 H 0.1656 0.6563 0.1311 0.073 Uiso 1 1 calc R
C87 C 0.1365(5) 0.7230(4) 0.2095(3) 0.0570(18) Uani 1 1 d .
C88 C 0.1041(5) 0.7944(4) 0.2314(3) 0.065(2) Uani 1 1 d .
C89 C 0.1653(5) 0.6904(4) 0.2500(3) 0.076(2) Uani 1 1 d .
H89 H 0.1929 0.6450 0.2375 0.091 Uiso 1 1 calc R
C90 C 0.1579(6) 0.7176(5) 0.3080(4) 0.091(3) Uani 1 1 d .
H90 H 0.1770 0.6900 0.3341 0.109 Uiso 1 1 calc R
C91 C 0.1217(5) 0.7876(5) 0.3322(3) 0.072(2) Uani 1 1 d .
C92 C 0.0970(5) 0.8242(4) 0.2921(3) 0.0576(18) Uani 1 1 d .
C93 C 0.1130(6) 0.8181(5) 0.3975(3) 0.089(3) Uani 1 1 d .
C94 C -0.0176(6) 0.8389(5) 0.4058(4) 0.111(3) Uani 1 1 d .
H94A H -0.0487 0.8614 0.3756 0.166 Uiso 1 1 calc R
H94B H -0.0189 0.8708 0.4449 0.166 Uiso 1 1 calc R
H94C H -0.0699 0.7981 0.4021 0.166 Uiso 1 1 calc R
C95 C 0.2027(7) 0.8815(5) 0.4215(3) 0.111(3) Uani 1 1 d .
H95A H 0.2865 0.8680 0.4141 0.167 Uiso 1 1 calc R
H95B H 0.2002 0.9000 0.4639 0.167 Uiso 1 1 calc R
H95C H 0.1783 0.9166 0.4015 0.167 Uiso 1 1 calc R
C96 C 0.1485(8) 0.7703(5) 0.4346(4) 0.112(3) Uani 1 1 d .
H96A H 0.1044 0.7259 0.4170 0.168 Uiso 1 1 calc R
H96B H 0.1268 0.7899 0.4744 0.168 Uiso 1 1 calc R
H96C H 0.2374 0.7640 0.4364 0.168 Uiso 1 1 calc R
C97 C 0.0524(6) 1.0265(4) 0.1602(3) 0.076(2) Uani 1 1 d .
H97A H -0.0335 1.0266 0.1694 0.091 Uiso 1 1 calc R
H97B H 0.0501 1.0114 0.1168 0.091 Uiso 1 1 calc R
C98 C 0.1073(6) 1.0982(4) 0.1824(3) 0.084(2) Uani 1 1 d .
H98A H 0.1074 1.1142 0.2252 0.126 Uiso 1 1 calc R
H98B H 0.0583 1.1284 0.1637 0.126 Uiso 1 1 calc R
H98C H 0.1919 1.0988 0.1728 0.126 Uiso 1 1 calc R
C99 C 0.3549(5) 0.9556(4) 0.3049(3) 0.090(3) Uani 1 1 d .
H99A H 0.3158 0.9750 0.3411 0.108 Uiso 1 1 calc R
H99B H 0.3955 0.9938 0.2946 0.108 Uiso 1 1 calc R
C100 C 0.4509(7) 0.9040(6) 0.3158(4) 0.136(4) Uani 1 1 d .
H10D H 0.4200 0.8574 0.2946 0.204 Uiso 1 1 calc R
H10E H 0.4659 0.9080 0.3581 0.204 Uiso 1 1 calc R
H10F H 0.5279 0.9138 0.3017 0.204 Uiso 1 1 calc R
Cl1 Cl 0.36708(13) 0.98251(10) 0.14566(9) 0.0841(6) Uani 1 1 d .
Cl2 Cl 0.19945(13) 0.48217(12) 0.14555(10) 0.0951(7) Uani 1 1 d .
Cr1 Cr 0.53514(7) 0.43550(6) 0.24591(4) 0.0594(3) Uani 1 1 d .
Cr2 Cr 0.08252(8) 0.93730(6) 0.25002(4) 0.0626(4) Uani 1 1 d .
N1 N 0.5190(3) 0.3363(3) 0.1912(2) 0.0543(14) Uani 1 1 d .
N2 N 0.7129(3) 0.4667(3) 0.24362(19) 0.0477(13) Uani 1 1 d .
N3 N -0.0961(3) 0.9667(3) 0.24554(19) 0.0440(12) Uani 1 1 d .
N4 N 0.0721(4) 0.8349(3) 0.1951(2) 0.0547(15) Uani 1 1 d .
O1 O 0.5808(3) 0.3881(2) 0.30335(17) 0.0591(12) Uani 1 1 d .
O2 O 0.5369(3) 0.5236(2) 0.30344(18) 0.0688(14) Uani 1 1 d .
O3 O 0.3547(3) 0.4161(3) 0.25142(18) 0.0889(18) Uani 1 1 d .
O4 O 0.4690(3) 0.4756(2) 0.17992(18) 0.0626(12) Uani 1 1 d .
O5 O 0.1073(3) 1.0234(2) 0.30667(17) 0.0704(14) Uani 1 1 d .
O6 O 0.0635(4) 0.8906(3) 0.30801(17) 0.0664(13) Uani 1 1 d .
O7 O 0.1176(4) 0.9786(2) 0.18445(18) 0.0635(12) Uani 1 1 d .
O8 O 0.2643(3) 0.9217(3) 0.25827(18) 0.0940(19) Uani 1 1 d .

loop_
_atom_site_aniso_label
_atom_site_aniso_U_11
_atom_site_aniso_U_22
_atom_site_aniso_U_33
_atom_site_aniso_U_23
_atom_site_aniso_U_13
_atom_site_aniso_U_12
C1 0.022(3) 0.132(7) 0.047(4) -0.003(5) 0.016(3) -0.022(4)
C2 0.024(3) 0.123(6) 0.039(4) 0.006(4) 0.008(3) -0.026(4)
C3 0.033(3) 0.130(7) 0.050(4) 0.017(4) 0.014(3) -0.026(4)
C4 0.027(3) 0.107(6) 0.050(4) 0.002(4) 0.013(3) -0.025(3)
C5 0.025(3) 0.103(6) 0.048(4) 0.007(4) 0.015(3) -0.005(3)
C6 0.017(3) 0.084(5) 0.041(4) -0.005(4) 0.002(2) -0.025(3)
C7 0.044(4) 0.118(6) 0.038(4) 0.007(4) 0.013(3) -0.011(4)
C8 0.072(5) 0.119(7) 0.048(4) 0.010(5) 0.003(4) -0.010(4)
C9 0.043(4) 0.118(6) 0.049(4) 0.021(4) 0.017(3) -0.003(4)
C10 0.035(3) 0.069(4) 0.050(4) 0.001(3) -0.007(3) -0.013(3)
C11 0.019(3) 0.094(6) 0.067(5) -0.003(4) 0.016(3) -0.012(3)
C12 0.012(3) 0.123(6) 0.045(4) -0.010(4) 0.008(3) -0.010(3)
C13 0.009(2) 0.104(5) 0.034(3) 0.000(4) 0.002(2) -0.002(3)
C14 0.020(3) 0.083(5) 0.038(3) 0.005(3) 0.007(2) 0.008(3)
C15 0.026(3) 0.097(5) 0.039(4) 0.001(4) 0.006(3) 0.013(3)
C16 0.039(4) 0.095(6) 0.061(4) -0.008(4) -0.007(3) 0.036(4)
C17 0.038(3) 0.055(4) 0.053(4) 0.002(3) 0.010(3) 0.014(3)
C18 0.073(5) 0.054(4) 0.045(4) 0.015(3) 0.004(3) 0.030(3)
C19 0.066(5) 0.067(5) 0.059(4) 0.014(4) 0.035(4) 0.015(4)
C20 0.043(3) 0.076(5) 0.062(4) 0.032(4) 0.023(3) 0.020(3)
C21 0.021(3) 0.096(5) 0.050(4) 0.033(4) 0.013(3) 0.012(3)
C22 0.028(3) 0.064(4) 0.034(3) 0.015(3) 0.010(2) 0.011(3)
C23 0.023(3) 0.071(4) 0.035(3) 0.002(3) 0.006(2) 0.000(3)
C24 0.012(2) 0.083(5) 0.043(4) 0.022(3) 0.010(2) -0.003(3)
C25 0.014(2) 0.053(4) 0.045(4) 0.015(3) 0.007(2) -0.006(2)
C26 0.008(2) 0.111(6) 0.054(4) 0.013(4) 0.008(2) 0.010(3)
C27 0.023(3) 0.070(5) 0.056(4) -0.002(4) 0.013(3) -0.013(3)
C28 0.039(3) 0.077(5) 0.056(4) 0.000(4) 0.011(3) -0.016(3)
C29 0.050(4) 0.046(4) 0.062(4) 0.003(3) 0.007(3) -0.008(3)
C30 0.022(3) 0.072(5) 0.052(4) 0.005(4) 0.013(3) -0.012(3)
C31 0.047(4) 0.054(5) 0.057(4) 0.020(4) 0.009(3) -0.014(3)
C32 0.020(3) 0.079(5) 0.049(4) 0.020(4) 0.005(2) -0.013(3)
C33 0.014(2) 0.071(5) 0.042(3) 0.019(3) 0.012(2) -0.006(3)
C34 0.016(3) 0.053(4) 0.049(3) 0.014(3) 0.004(2) 0.001(2)
C35 0.017(3) 0.104(6) 0.062(4) 0.034(4) 0.017(3) 0.001(3)
C36 0.033(3) 0.056(5) 0.080(5) 0.026(4) 0.008(3) -0.004(3)
C37 0.033(3) 0.076(5) 0.047(4) 0.015(4) 0.011(3) 0.012(3)
C38 0.025(3) 0.077(5) 0.057(4) 0.016(4) 0.004(3) 0.007(3)
C39 0.061(4) 0.076(5) 0.064(5) 0.008(4) 0.007(4) 0.020(4)
C40 0.047(4) 0.062(4) 0.056(4) 0.007(3) 0.006(3) 0.013(3)
C41 0.031(3) 0.122(6) 0.039(4) 0.012(4) 0.002(3) 0.024(4)
C42 0.039(3) 0.085(5) 0.023(3) 0.000(3) -0.001(3) 0.013(3)
C43 0.038(4) 0.105(6) 0.064(5) -0.026(5) 0.001(3) 0.021(4)
C44 0.079(7) 0.240(13) 0.152(10) -0.065(10) 0.059(7) -0.004(8)
C45 0.218(14) 0.097(8) 0.304(18) -0.057(9) 0.210(14) -0.052(8)
C46 0.152(11) 0.43(2) 0.128(9) -0.045(12) -0.002(8) 0.220(14)
C47 0.027(3) 0.110(6) 0.057(4) 0.013(4) 0.022(3) 0.004(3)
C48 0.060(4) 0.109(6) 0.072(5) 0.007(5) 0.022(4) -0.022(4)
C49 0.056(4) 0.074(5) 0.049(4) -0.011(4) -0.005(3) 0.037(4)
C50 0.063(5) 0.099(6) 0.077(5) -0.009(5) -0.002(4) 0.034(4)
C51 0.040(4) 0.083(5) 0.057(4) 0.010(4) 0.020(3) -0.016(4)
C52 0.059(4) 0.074(5) 0.044(4) 0.002(4) 0.016(3) -0.025(4)
C53 0.058(5) 0.097(6) 0.076(5) 0.019(4) 0.033(4) -0.012(4)
C54 0.062(4) 0.054(5) 0.082(5) 0.012(4) 0.015(4) -0.015(4)
C55 0.042(4) 0.080(5) 0.042(4) 0.014(4) 0.012(3) -0.009(3)
C56 0.035(3) 0.061(4) 0.046(4) 0.002(3) 0.018(3) -0.019(3)
C57 0.053(4) 0.106(6) 0.056(4) -0.013(5) 0.018(3) -0.041(4)
C58 0.077(5) 0.128(8) 0.083(6) -0.037(6) 0.012(4) -0.035(5)
C59 0.084(6) 0.272(14) 0.046(5) 0.029(7) 0.001(4) -0.057(7)
C60 0.071(6) 0.343(16) 0.113(7) -0.087(9) 0.043(5) -0.138(8)
C61 0.033(3) 0.051(5) 0.092(5) 0.022(4) 0.013(3) -0.006(3)
C62 0.031(3) 0.058(5) 0.070(4) 0.022(4) 0.011(3) -0.003(3)
C63 0.024(3) 0.078(5) 0.044(3) 0.002(3) 0.021(2) -0.005(3)
C64 0.017(2) 0.048(4) 0.053(4) 0.018(3) 0.012(2) -0.001(2)
C65 0.036(3) 0.065(5) 0.033(3) 0.002(3) 0.012(2) 0.003(3)
C66 0.063(4) 0.081(6) 0.051(4) 0.022(4) 0.016(3) 0.020(4)
C67 0.042(3) 0.080(5) 0.039(4) 0.025(4) 0.004(3) -0.003(3)
C68 0.065(4) 0.070(5) 0.059(5) 0.026(4) 0.018(3) 0.014(4)
C69 0.045(4) 0.072(5) 0.060(5) 0.008(4) 0.000(3) 0.012(3)
C70 0.024(3) 0.110(6) 0.030(3) 0.011(4) 0.003(2) 0.012(3)
C71 0.019(3) 0.052(4) 0.044(4) 0.003(3) 0.007(2) -0.001(3)
C72 0.014(3) 0.074(5) 0.059(4) 0.021(4) 0.010(2) 0.009(3)
C73 0.012(2) 0.073(5) 0.056(4) 0.031(4) 0.005(2) -0.006(3)
C74 0.027(3) 0.067(4) 0.032(3) 0.002(3) 0.012(2) -0.010(3)
C75 0.034(3) 0.056(4) 0.040(3) -0.001(3) 0.005(3) -0.019(3)
C76 0.025(3) 0.076(5) 0.054(4) 0.022(4) 0.006(3) -0.013(3)
C77 0.042(4) 0.081(5) 0.061(4) 0.022(4) -0.014(3) -0.020(3)
C78 0.078(5) 0.068(5) 0.035(4) 0.009(3) -0.016(3) -0.022(4)
C79 0.087(5) 0.089(5) 0.031(4) 0.010(4) 0.002(3) -0.042(4)
C80 0.045(3) 0.063(4) 0.029(3) 0.002(3) 0.010(3) -0.022(3)
C81 0.059(4) 0.063(4) 0.032(3) 0.003(3) 0.012(3) -0.028(3)
C82 0.037(3) 0.103(6) 0.048(4) -0.009(4) 0.017(3) -0.034(4)
C83 0.027(3) 0.102(5) 0.019(3) -0.006(3) 0.007(2) -0.020(3)
C84 0.009(2) 0.091(5) 0.042(4) 0.007(4) 0.006(2) -0.006(3)
C85 0.011(3) 0.108(6) 0.058(4) -0.007(4) 0.012(3) -0.007(3)
C86 0.008(3) 0.104(6) 0.062(5) 0.005(4) 0.003(3) 0.001(3)
C87 0.019(3) 0.098(6) 0.046(4) 0.005(4) 0.008(3) 0.006(3)
C88 0.015(3) 0.128(7) 0.050(4) 0.019(5) 0.000(3) -0.009(3)
C89 0.024(3) 0.132(7) 0.061(5) 0.007(5) 0.003(3) 0.005(4)
C90 0.032(4) 0.148(8) 0.092(6) 0.028(6) 0.011(4) 0.017(4)
C91 0.026(3) 0.127(7) 0.059(5) 0.019(5) 0.001(3) -0.001(4)
C92 0.022(3) 0.092(6) 0.054(5) 0.012(4) 0.002(3) -0.003(3)
C93 0.051(4) 0.137(8) 0.065(5) 0.004(5) 0.004(4) 0.002(5)
C94 0.047(4) 0.150(8) 0.109(7) -0.020(6) 0.032(4) -0.017(5)
C95 0.083(6) 0.200(10) 0.035(4) 0.012(5) -0.008(4) -0.026(6)
C96 0.122(8) 0.156(9) 0.070(6) 0.040(6) 0.038(5) 0.027(7)
C97 0.050(4) 0.115(6) 0.049(4) -0.005(4) 0.024(3) -0.055(4)
C98 0.045(4) 0.117(6) 0.071(5) -0.009(5) 0.016(3) -0.035(4)
C99 0.027(3) 0.144(7) 0.077(5) -0.002(5) -0.001(3) -0.020(4)
C100 0.063(5) 0.239(12) 0.088(7) 0.020(7) -0.003(5) 0.022(7)
Cl1 0.0262(8) 0.1168(16) 0.1358(17) 0.0761(14) 0.0183(9) -0.0015(9)
Cl2 0.0263(8) 0.1484(19) 0.1538(19) 0.1070(17) 0.0282(10) 0.0171(10)
Cr1 0.0135(4) 0.1073(9) 0.0446(6) -0.0016(6) 0.0066(4) -0.0037(5)
Cr2 0.0188(5) 0.1093(9) 0.0446(6) -0.0054(6) 0.0075(4) -0.0108(5)
N1 0.011(2) 0.094(4) 0.051(3) 0.008(3) 0.008(2) -0.006(2)
N2 0.014(2) 0.086(4) 0.038(3) 0.010(3) 0.0006(19) -0.002(2)
N3 0.017(2) 0.068(4) 0.041(3) 0.003(3) 0.0100(19) -0.013(2)
N4 0.012(2) 0.098(4) 0.039(3) -0.007(3) 0.007(2) -0.006(2)
O1 0.0234(19) 0.088(3) 0.052(3) 0.000(2) -0.0013(17) -0.028(2)
O2 0.0149(19) 0.108(4) 0.064(3) -0.009(3) 0.0049(18) 0.002(2)
O3 0.022(2) 0.167(5) 0.052(3) -0.021(3) 0.0203(19) -0.010(3)
O4 0.036(2) 0.092(3) 0.052(3) 0.007(3) 0.0054(19) 0.011(2)
O5 0.026(2) 0.109(4) 0.055(3) -0.014(3) 0.0047(19) -0.009(2)
O6 0.044(2) 0.114(4) 0.036(2) 0.012(3) 0.0044(19) -0.003(3)
O7 0.039(2) 0.085(3) 0.055(3) 0.000(3) 0.008(2) -0.017(2)
O8 0.016(2) 0.187(5) 0.050(3) -0.014(3) -0.0038(18) -0.007(3)

loop_
_atom_type_symbol
_atom_type_description
_atom_type_scat_dispersion_real
_atom_type_scat_dispersion_imag
_atom_type_scat_source
C C 0.0033 0.0016 'International Tables Vol C Tables 4.2.6.8 and 6.1.1.4'
H H 0.0000 0.0000 'International Tables Vol C Tables 4.2.6.8 and 6.1.1.4'
N N 0.0061 0.0033 'International Tables Vol C Tables 4.2.6.8 and 6.1.1.4'
O O 0.0106 0.0060 'International Tables Vol C Tables 4.2.6.8 and 6.1.1.4'
Cl Cl 0.1484 0.1585 'International Tables Vol C Tables 4.2.6.8 and 6.1.1.4'
Cr Cr 0.3209 0.6236 'International Tables Vol C Tables 4.2.6.8 and 6.1.1.4'
Br Br -0.2901 2.4595 'International Tables Vol C Tables 4.2.6.8 and 6.1.1.4'

loop_
_geom_angle_atom_site_label_1
_geom_angle_atom_site_label_2
_geom_angle_atom_site_label_3
_geom_angle
O1 C1 C2 125.4(6)
O1 C1 C6 116.1(7)
C2 C1 C6 118.4(7)
C3 C2 C1 118.4(6)
C3 C2 C7 123.1(7)
C1 C2 C7 118.5(6)
C2 C3 C4 123.6(7)
C5 C4 C3 118.3(6)
C6 C5 C4 118.3(6)
C6 C5 C11 116.6(7)
C4 C5 C11 125.1(7)
C5 C6 N1 122.7(5)
C5 C6 C1 122.9(7)
N1 C6 C1 114.4(6)
C10 C7 C9 111.2(6)
C10 C7 C8 107.2(6)
C9 C7 C8 109.3(5)
C10 C7 C2 110.2(5)
C9 C7 C2 108.7(6)
C8 C7 C2 110.3(6)
C12 C11 C5 121.2(7)
C11 C12 C13 119.5(6)
N1 C13 C12 122.0(6)
N1 C13 C14 117.7(6)
C12 C13 C14 119.5(5)
C15 C14 C23 121.1(6)
C15 C14 C13 120.6(5)
C23 C14 C13 117.9(5)
C14 C15 C16 120.1(5)
C17 C16 C15 119.5(6)
C16 C17 C18 120.8(6)
C16 C17 C22 118.7(6)
C18 C17 C22 120.4(5)
C19 C18 C17 120.1(6)
C18 C19 C20 121.2(6)
C21 C20 C19 120.3(6)
C20 C21 C22 121.8(5)
C23 C22 C17 121.7(5)
C23 C22 C21 122.2(5)
C17 C22 C21 116.1(5)
C22 C23 C14 118.7(5)
C22 C23 C24 123.7(4)
C14 C23 C24 117.2(5)
C33 C24 C25 119.4(5)
C33 C24 C23 122.5(6)
C25 C24 C23 117.5(5)
C30 C25 C26 117.8(6)
C30 C25 C24 119.5(5)
C26 C25 C24 122.7(6)
C27 C26 C25 120.4(6)
C28 C27 C26 119.3(6)
C29 C28 C27 122.6(7)
C28 C29 C30 118.7(7)
C25 C30 C29 121.1(6)
C25 C30 C31 118.9(6)
C29 C30 C31 120.0(6)
C32 C31 C30 120.6(6)
C31 C32 C33 120.3(6)
C24 C33 C32 121.0(6)
C24 C33 C34 125.1(6)
C32 C33 C34 113.8(5)
N2 C34 C35 118.9(5)
N2 C34 C33 120.1(5)
C35 C34 C33 120.6(5)
C36 C35 C34 122.7(5)
C35 C36 C37 119.5(6)
C39 C37 C36 125.5(6)
C39 C37 C38 117.7(6)
C36 C37 C38 116.8(6)
N2 C38 C42 114.4(5)
N2 C38 C37 122.6(5)
C42 C38 C37 122.8(6)
C37 C39 C40 120.1(7)
C39 C40 C41 123.4(7)
C40 C41 C42 119.3(5)
C40 C41 C43 118.3(7)
C42 C41 C43 122.3(6)
O2 C42 C41 125.6(5)
O2 C42 C38 117.8(6)
C41 C42 C38 116.6(6)
C44 C43 C45 105.9(8)
C44 C43 C46 113.3(9)
C45 C43 C46 104.8(10)
C44 C43 C41 115.2(6)
C45 C43 C41 107.7(7)
C46 C43 C41 109.3(6)
O3 C47 C48 107.5(5)
O4 C49 C50 114.1(5)
O5 C51 C56 117.3(6)
O5 C51 C52 125.6(6)
C56 C51 C52 117.1(6)
C53 C52 C51 119.0(6)
C53 C52 C57 121.9(7)
C51 C52 C57 118.9(6)
C52 C53 C54 123.0(7)
C53 C54 C55 119.0(7)
C56 C55 C61 118.7(6)
C56 C55 C54 117.6(6)
C61 C55 C54 123.5(6)
C55 C56 N3 122.3(5)
C55 C56 C51 123.8(6)
N3 C56 C51 113.6(6)
C59 C57 C58 109.5(7)
C59 C57 C60 110.1(8)
C58 C57 C60 108.7(7)
C59 C57 C52 108.6(6)
C58 C57 C52 109.9(6)
C60 C57 C52 110.1(6)
C62 C61 C55 120.2(6)
C61 C62 C63 119.3(6)
N3 C63 C62 122.1(6)
N3 C63 C64 118.6(5)
C62 C63 C64 118.6(5)
C73 C64 C65 119.1(5)
C73 C64 C63 124.9(5)
C65 C64 C63 115.9(5)
C66 C65 C64 120.8(6)
C65 C66 C67 122.5(6)
C66 C67 C72 117.2(6)
C66 C67 C68 123.9(6)
C72 C67 C68 118.8(6)
C69 C68 C67 121.5(6)
C68 C69 C70 119.2(7)
C69 C70 C71 122.0(6)
C70 C71 C72 119.9(6)
C73 C72 C71 122.4(6)
C73 C72 C67 119.3(6)
C71 C72 C67 118.3(6)
C64 C73 C72 120.8(5)
C64 C73 C74 120.5(5)
C72 C73 C74 117.8(5)
C75 C74 C83 121.3(5)
C75 C74 C73 123.0(4)
C83 C74 C73 115.3(5)
C74 C75 C80 119.0(5)
C74 C75 C76 122.2(5)
C80 C75 C76 118.7(6)
C77 C76 C75 121.4(6)
C76 C77 C78 121.3(6)
C79 C78 C77 120.2(6)
C78 C79 C80 120.2(6)
C81 C80 C75 119.3(6)
C81 C80 C79 122.7(5)
C75 C80 C79 118.0(5)
C82 C81 C80 121.0(6)
C81 C82 C83 122.2(6)
C74 C83 C82 117.1(6)
C74 C83 C84 118.5(5)
C82 C83 C84 124.2(5)
N4 C84 C85 120.2(6)
N4 C84 C83 119.2(6)
C85 C84 C83 120.0(6)
C86 C85 C84 121.0(6)
C85 C86 C87 121.5(7)
C89 C87 C86 129.8(8)
C89 C87 C88 115.8(6)
C86 C87 C88 114.2(7)
N4 C88 C92 116.1(7)
N4 C88 C87 122.8(6)
C92 C88 C87 121.0(7)
C87 C89 C90 123.9(8)
C89 C90 C91 122.7(8)
C92 C91 C90 115.2(7)
C92 C91 C93 122.1(8)
C90 C91 C93 122.6(8)
O6 C92 C91 122.3(6)
O6 C92 C88 116.6(7)
C91 C92 C88 121.2(8)
C96 C93 C94 108.5(7)
C96 C93 C91 114.0(7)
C94 C93 C91 109.1(6)
C96 C93 C95 106.0(7)
C94 C93 C95 109.9(7)
C91 C93 C95 109.3(7)
O7 C97 C98 113.7(6)
O8 C99 C100 109.1(7)
O1 Cr1 O2 93.73(19)
O1 Cr1 O4 172.23(18)
O2 Cr1 O4 91.67(19)
O1 Cr1 O3 89.50(19)
O2 Cr1 O3 92.06(17)
O4 Cr1 O3 84.73(19)
O1 Cr1 N2 93.58(17)
O2 Cr1 N2 82.00(18)
O4 Cr1 N2 92.70(18)
O3 Cr1 N2 173.5(2)
O1 Cr1 N1 81.4(2)
O2 Cr1 N1 172.4(2)
O4 Cr1 N1 92.6(2)
O3 Cr1 N1 82.16(17)
N2 Cr1 N1 103.99(18)
O5 Cr2 O6 92.7(2)
O5 Cr2 O8 91.04(19)
O6 Cr2 O8 89.5(2)
O5 Cr2 O7 91.72(19)
O6 Cr2 O7 173.1(2)
O8 Cr2 O7 85.2(2)
O5 Cr2 N3 82.09(18)
O6 Cr2 N3 93.93(18)
O8 Cr2 N3 172.4(2)
O7 Cr2 N3 91.88(18)
O5 Cr2 N4 171.6(2)
O6 Cr2 N4 81.2(2)
O8 Cr2 N4 83.16(18)
O7 Cr2 N4 93.9(2)
N3 Cr2 N4 104.00(17)
C13 N1 C6 117.5(5)
C13 N1 Cr1 133.8(5)
C6 N1 Cr1 107.2(4)
C34 N2 C38 119.0(4)
C34 N2 Cr1 131.8(4)
C38 N2 Cr1 109.1(3)
C63 N3 C56 116.9(5)
C63 N3 Cr2 133.2(4)
C56 N3 Cr2 109.6(3)
C84 N4 C88 119.9(6)
C84 N4 Cr2 132.2(5)
C88 N4 Cr2 106.1(4)
C1 O1 Cr1 114.4(4)
C42 O2 Cr1 115.4(3)
C47 O3 Cr1 125.5(3)
C49 O4 Cr1 131.8(3)
C51 O5 Cr2 116.0(4)
C92 O6 Cr2 113.3(4)
C97 O7 Cr2 130.9(3)
C99 O8 Cr2 127.8(4)

loop_
_geom_bond_atom_site_label_1
_geom_bond_atom_site_label_2
_geom_bond_distance
C1 O1 1.330(8)
C1 C2 1.406(10)
C1 C6 1.428(8)
C2 C3 1.374(9)
C2 C7 1.555(8)
C3 C4 1.429(8)
C4 C5 1.401(9)
C5 C6 1.393(9)
C5 C11 1.407(8)
C6 N1 1.400(8)
C7 C10 1.506(7)
C7 C9 1.516(9)
C7 C8 1.550(9)
C11 C12 1.360(9)
C12 C13 1.395(9)
C13 N1 1.345(7)
C13 C14 1.455(8)
C14 C15 1.393(8)
C14 C23 1.415(7)
C15 C16 1.437(9)
C16 C17 1.417(8)
C17 C18 1.423(8)
C17 C22 1.425(7)
C18 C19 1.341(8)
C19 C20 1.406(8)
C20 C21 1.346(7)
C21 C22 1.446(7)
C22 C23 1.406(7)
C23 C24 1.478(8)
C24 C33 1.358(7)
C24 C25 1.432(8)
C25 C30 1.389(8)
C25 C26 1.417(8)
C26 C27 1.392(8)
C27 C28 1.384(8)
C28 C29 1.337(8)
C29 C30 1.428(8)
C30 C31 1.455(8)
C31 C32 1.324(8)
C32 C33 1.431(8)
C33 C34 1.455(8)
C34 N2 1.358(6)
C34 C35 1.413(7)
C35 C36 1.382(8)
C36 C37 1.398(8)
C37 C39 1.364(8)
C37 C38 1.430(8)
C38 N2 1.404(7)
C38 C42 1.422(7)
C39 C40 1.380(8)
C40 C41 1.387(9)
C41 C42 1.406(9)
C41 C43 1.538(8)
C42 O2 1.304(7)
C43 C44 1.470(11)
C43 C45 1.520(13)
C43 C46 1.528(11)
C47 O3 1.451(6)
C47 C48 1.532(8)
C49 O4 1.440(8)
C49 C50 1.563(8)
C51 O5 1.320(7)
C51 C56 1.422(8)
C51 C52 1.441(9)
C52 C53 1.369(9)
C52 C57 1.549(9)
C53 C54 1.381(9)
C54 C55 1.453(8)
C55 C56 1.355(8)
C55 C61 1.382(8)
C56 N3 1.391(7)
C57 C59 1.510(12)
C57 C58 1.517(10)
C57 C60 1.534(9)
C61 C62 1.329(8)
C62 C63 1.409(7)
C63 N3 1.327(6)
C63 C64 1.501(8)
C64 C73 1.376(7)
C64 C65 1.406(7)
C65 C66 1.329(8)
C66 C67 1.416(8)
C67 C72 1.420(8)
C67 C68 1.430(9)
C68 C69 1.359(8)
C69 C70 1.380(8)
C70 C71 1.392(8)
C71 C72 1.412(7)
C72 C73 1.409(8)
C73 C74 1.538(7)
C74 C75 1.388(8)
C74 C83 1.415(7)
C75 C80 1.412(7)
C75 C76 1.423(7)
C76 C77 1.356(8)
C77 C78 1.391(8)
C78 C79 1.371(9)
C79 C80 1.467(9)
C80 C81 1.406(8)
C81 C82 1.327(8)
C82 C83 1.418(8)
C83 C84 1.488(8)
C84 N4 1.321(7)
C84 C85 1.417(9)
C85 C86 1.355(9)
C86 C87 1.402(8)
C87 C89 1.321(9)
C87 C88 1.462(9)
C88 N4 1.365(8)
C88 C92 1.416(9)
C89 C90 1.351(9)
C90 C91 1.456(10)
C91 C92 1.364(9)
C91 C93 1.520(10)
C92 O6 1.362(8)
C93 C96 1.503(11)
C93 C94 1.514(9)
C93 C95 1.547(11)
C97 O7 1.417(8)
C97 C98 1.500(9)
C99 O8 1.417(7)
C99 C100 1.542(11)
Cr1 O1 1.898(4)
Cr1 O2 1.931(4)
Cr1 O4 2.023(5)
Cr1 O3 2.036(4)
Cr1 N2 2.052(4)
Cr1 N1 2.072(5)
Cr2 O5 1.888(4)
Cr2 O6 1.901(5)
Cr2 O8 2.014(4)
Cr2 O7 2.029(5)
Cr2 N3 2.048(4)
Cr2 N4 2.126(5)

loop_
_geom_torsion_atom_site_label_1
_geom_torsion_atom_site_label_2
_geom_torsion_atom_site_label_3
_geom_torsion_atom_site_label_4
_geom_torsion
O1 C1 C2 C3 179.1(5)
C6 C1 C2 C3 -3.9(8)
O1 C1 C2 C7 -2.6(9)
C6 C1 C2 C7 174.4(5)
C1 C2 C3 C4 1.3(9)
C7 C2 C3 C4 -177.0(5)
C2 C3 C4 C5 1.8(9)
C3 C4 C5 C6 -2.1(8)
C3 C4 C5 C11 178.3(5)
C4 C5 C6 N1 179.7(5)
C11 C5 C6 N1 -0.6(8)
C4 C5 C6 C1 -0.6(8)
C11 C5 C6 C1 179.1(5)
O1 C1 C6 C5 -179.0(5)
C2 C1 C6 C5 3.7(8)
O1 C1 C6 N1 0.7(7)
C2 C1 C6 N1 -176.6(5)
C3 C2 C7 C10 118.8(7)
C1 C2 C7 C10 -59.5(8)
C3 C2 C7 C9 -119.1(7)
C1 C2 C7 C9 62.7(7)
C3 C2 C7 C8 0.7(8)
C1 C2 C7 C8 -177.6(5)
C6 C5 C11 C12 3.8(8)
C4 C5 C11 C12 -176.5(5)
C5 C11 C12 C13 -0.8(8)
C11 C12 C13 N1 -5.8(8)
C11 C12 C13 C14 164.4(5)
N1 C13 C14 C15 -122.5(6)
C12 C13 C14 C15 66.8(7)
N1 C13 C14 C23 64.0(7)
C12 C13 C14 C23 -106.7(6)
C23 C14 C15 C16 -2.9(9)
C13 C14 C15 C16 -176.1(5)
C14 C15 C16 C17 2.5(9)
C15 C16 C17 C18 176.9(5)
C15 C16 C17 C22 -0.7(8)
C16 C17 C18 C19 -176.2(6)
C22 C17 C18 C19 1.4(9)
C17 C18 C19 C20 -3.1(9)
C18 C19 C20 C21 2.6(10)
C19 C20 C21 C22 -0.4(9)
C16 C17 C22 C23 -0.7(8)
C18 C17 C22 C23 -178.4(5)
C16 C17 C22 C21 178.3(5)
C18 C17 C22 C21 0.7(8)
C20 C21 C22 C23 177.9(6)
C20 C21 C22 C17 -1.1(9)
C17 C22 C23 C14 0.4(8)
C21 C22 C23 C14 -178.6(5)
C17 C22 C23 C24 173.7(5)
C21 C22 C23 C24 -5.3(9)
C15 C14 C23 C22 1.4(8)
C13 C14 C23 C22 174.8(5)
C15 C14 C23 C24 -172.3(6)
C13 C14 C23 C24 1.1(8)
C22 C23 C24 C33 87.9(7)
C14 C23 C24 C33 -98.7(6)
C22 C23 C24 C25 -100.4(6)
C14 C23 C24 C25 72.9(6)
C33 C24 C25 C30 6.6(7)
C23 C24 C25 C30 -165.3(4)
C33 C24 C25 C26 -175.1(4)
C23 C24 C25 C26 12.9(7)
C30 C25 C26 C27 0.8(7)
C24 C25 C26 C27 -177.5(4)
C25 C26 C27 C28 2.4(7)
C26 C27 C28 C29 -4.3(8)
C27 C28 C29 C30 2.9(8)
C26 C25 C30 C29 -2.2(7)
C24 C25 C30 C29 176.2(5)
C26 C25 C30 C31 176.4(4)
C24 C25 C30 C31 -5.2(7)
C28 C29 C30 C25 0.4(8)
C28 C29 C30 C31 -178.2(5)
C25 C30 C31 C32 1.4(8)
C29 C30 C31 C32 -179.9(5)
C30 C31 C32 C33 1.1(8)
C25 C24 C33 C32 -4.1(7)
C23 C24 C33 C32 167.4(4)
C25 C24 C33 C34 176.7(4)
C23 C24 C33 C34 -11.8(7)
C31 C32 C33 C24 0.3(7)
C31 C32 C33 C34 179.6(5)
C24 C33 C34 N2 90.7(6)
C32 C33 C34 N2 -88.5(6)
C24 C33 C34 C35 -95.8(6)
C32 C33 C34 C35 85.0(6)
N2 C34 C35 C36 5.4(9)
C33 C34 C35 C36 -168.2(6)
C34 C35 C36 C37 0.5(9)
C35 C36 C37 C39 174.5(6)
C35 C36 C37 C38 -4.5(9)
C39 C37 C38 N2 -176.2(6)
C36 C37 C38 N2 2.9(9)
C39 C37 C38 C42 -0.4(9)
C36 C37 C38 C42 178.7(5)
C36 C37 C39 C40 -178.9(6)
C38 C37 C39 C40 0.0(9)
C37 C39 C40 C41 0.5(10)
C39 C40 C41 C42 -0.7(10)
C39 C40 C41 C43 -178.1(6)
C40 C41 C42 O2 -179.6(6)
C43 C41 C42 O2 -2.3(10)
C40 C41 C42 C38 0.4(8)
C43 C41 C42 C38 177.7(6)
N2 C38 C42 O2 -3.8(8)
C37 C38 C42 O2 -179.9(5)
N2 C38 C42 C41 176.2(5)
C37 C38 C42 C41 0.1(9)
C40 C41 C43 C44 -13.7(11)
C42 C41 C43 C44 168.9(8)
C40 C41 C43 C45 -131.6(8)
C42 C41 C43 C45 51.1(9)
C40 C41 C43 C46 115.1(10)
C42 C41 C43 C46 -62.2(12)
O5 C51 C52 C53 -179.6(6)
C56 C51 C52 C53 -0.6(9)
O5 C51 C52 C57 -4.0(9)
C56 C51 C52 C57 175.0(6)
C51 C52 C53 C54 -3.0(10)
C57 C52 C53 C54 -178.5(6)
C52 C53 C54 C55 7.5(10)
C53 C54 C55 C56 -8.3(9)
C53 C54 C55 C61 176.6(6)
C61 C55 C56 N3 -6.2(9)
C54 C55 C56 N3 178.5(5)
C61 C55 C56 C51 -179.6(6)
C54 C55 C56 C51 5.0(9)
O5 C51 C56 C55 178.4(5)
C52 C51 C56 C55 -0.6(9)
O5 C51 C56 N3 4.5(8)
C52 C51 C56 N3 -174.6(5)
C53 C52 C57 C59 117.3(8)
C51 C52 C57 C59 -58.2(8)
C53 C52 C57 C58 -2.5(9)
C51 C52 C57 C58 -178.0(6)
C53 C52 C57 C60 -122.2(9)
C51 C52 C57 C60 62.3(10)
C56 C55 C61 C62 7.7(9)
C54 C55 C61 C62 -177.3(6)
C55 C61 C62 C63 -3.3(9)
C61 C62 C63 N3 -2.8(9)
C61 C62 C63 C64 167.3(5)
N3 C63 C64 C73 -94.0(7)
C62 C63 C64 C73 95.6(6)
N3 C63 C64 C65 87.3(6)
C62 C63 C64 C65 -83.2(7)
C73 C64 C65 C66 3.1(8)
C63 C64 C65 C66 -178.1(5)
C64 C65 C66 C67 -3.7(9)
C65 C66 C67 C72 0.4(9)
C65 C66 C67 C68 178.7(6)
C66 C67 C68 C69 178.0(6)
C72 C67 C68 C69 -3.7(9)
C67 C68 C69 C70 -0.7(9)
C68 C69 C70 C71 3.9(8)
C69 C70 C71 C72 -2.6(8)
C70 C71 C72 C73 178.0(5)
C70 C71 C72 C67 -1.8(7)
C66 C67 C72 C73 3.4(7)
C68 C67 C72 C73 -175.0(5)
C66 C67 C72 C71 -176.7(5)
C68 C67 C72 C71 4.8(7)
C65 C64 C73 C72 0.8(7)
C63 C64 C73 C72 -177.9(5)
C65 C64 C73 C74 -168.1(5)
C63 C64 C73 C74 13.1(7)
C71 C72 C73 C64 176.1(4)
C67 C72 C73 C64 -4.0(7)
C71 C72 C73 C74 -14.6(7)
C67 C72 C73 C74 165.2(5)
C64 C73 C74 C75 -88.6(7)
C72 C73 C74 C75 102.1(6)
C64 C73 C74 C83 98.2(6)
C72 C73 C74 C83 -71.1(6)
C83 C74 C75 C80 0.2(8)
C73 C74 C75 C80 -172.7(5)
C83 C74 C75 C76 177.4(5)
C73 C74 C75 C76 4.5(9)
C74 C75 C76 C77 -178.8(6)
C80 C75 C76 C77 -1.6(9)
C75 C76 C77 C78 -1.2(10)
C76 C77 C78 C79 1.3(10)
C77 C78 C79 C80 1.5(9)
C74 C75 C80 C81 0.5(8)
C76 C75 C80 C81 -176.8(5)
C74 C75 C80 C79 -178.5(5)
C76 C75 C80 C79 4.2(8)
C78 C79 C80 C81 176.8(6)
C78 C79 C80 C75 -4.2(9)
C75 C80 C81 C82 -1.6(9)
C79 C80 C81 C82 177.4(6)
C80 C81 C82 C83 2.0(9)
C75 C74 C83 C82 0.2(8)
C73 C74 C83 C82 173.5(5)
C75 C74 C83 C84 -175.7(5)
C73 C74 C83 C84 -2.3(7)
C81 C82 C83 C74 -1.3(9)
C81 C82 C83 C84 174.3(6)
C74 C83 C84 N4 -64.4(7)
C82 C83 C84 N4 120.1(6)
C74 C83 C84 C85 106.7(6)
C82 C83 C84 C85 -68.8(7)
N4 C84 C85 C86 5.4(8)
C83 C84 C85 C86 -165.6(5)
C84 C85 C86 C87 0.5(8)
C85 C86 C87 C89 179.6(6)
C85 C86 C87 C88 -4.7(7)
C89 C87 C88 N4 -179.9(5)
C86 C87 C88 N4 3.8(7)
C89 C87 C88 C92 -3.9(8)
C86 C87 C88 C92 179.8(5)
C86 C87 C89 C90 -179.6(6)
C88 C87 C89 C90 4.7(9)
C87 C89 C90 C91 -2.6(10)
C89 C90 C91 C92 -0.7(9)
C89 C90 C91 C93 179.9(6)
C90 C91 C92 O6 -179.2(5)
C93 C91 C92 O6 0.2(9)
C90 C91 C92 C88 1.4(8)
C93 C91 C92 C88 -179.2(5)
N4 C88 C92 O6 -2.3(7)
C87 C88 C92 O6 -178.6(5)
N4 C88 C92 C91 177.1(5)
C87 C88 C92 C91 0.9(8)
C92 C91 C93 C96 -177.8(6)
C90 C91 C93 C96 1.6(10)
C92 C91 C93 C94 60.8(9)
C90 C91 C93 C94 -119.8(8)
C92 C91 C93 C95 -59.4(8)
C90 C91 C93 C95 120.0(8)
C12 C13 N1 C6 8.8(7)
C14 C13 N1 C6 -161.7(5)
C12 C13 N1 Cr1 -155.1(4)
C14 C13 N1 Cr1 34.5(7)
C5 C6 N1 C13 -5.5(7)
C1 C6 N1 C13 174.8(4)
C5 C6 N1 Cr1 162.3(4)
C1 C6 N1 Cr1 -17.4(5)
O1 Cr1 N1 C13 -173.7(4)
O4 Cr1 N1 C13 11.3(4)
O3 Cr1 N1 C13 95.6(4)
N2 Cr1 N1 C13 -82.2(4)
O1 Cr1 N1 C6 21.3(3)
O4 Cr1 N1 C6 -153.7(3)
O3 Cr1 N1 C6 -69.4(3)
N2 Cr1 N1 C6 112.8(3)
C35 C34 N2 C38 -6.9(8)
C33 C34 N2 C38 166.8(5)
C35 C34 N2 Cr1 168.7(4)
C33 C34 N2 Cr1 -17.7(8)
C42 C38 N2 C34 -173.2(5)
C37 C38 N2 C34 2.9(8)
C42 C38 N2 Cr1 10.3(6)
C37 C38 N2 Cr1 -173.6(5)
O1 Cr1 N2 C34 80.6(5)
O2 Cr1 N2 C34 173.9(5)
O4 Cr1 N2 C34 -94.8(5)
N1 Cr1 N2 C34 -1.4(5)
O1 Cr1 N2 C38 -103.5(4)
O2 Cr1 N2 C38 -10.2(4)
O4 Cr1 N2 C38 81.1(4)
N1 Cr1 N2 C38 174.5(4)
C62 C63 N3 C56 4.3(8)
C64 C63 N3 C56 -165.8(5)
C62 C63 N3 Cr2 -169.0(4)
C64 C63 N3 Cr2 21.0(8)
C55 C56 N3 C63 0.3(8)
C51 C56 N3 C63 174.3(5)
C55 C56 N3 Cr2 175.1(5)
C51 C56 N3 Cr2 -10.9(6)
O5 Cr2 N3 C63 -175.6(6)
O6 Cr2 N3 C63 -83.4(5)
O7 Cr2 N3 C63 92.9(5)
N4 Cr2 N3 C63 -1.6(6)
O5 Cr2 N3 C56 10.8(4)
O6 Cr2 N3 C56 103.0(4)
O7 Cr2 N3 C56 -80.7(4)
N4 Cr2 N3 C56 -175.2(4)
C85 C84 N4 C88 -6.3(7)
C83 C84 N4 C88 164.7(5)
C85 C84 N4 Cr2 156.4(4)
C83 C84 N4 Cr2 -32.5(7)
C92 C88 N4 C84 -174.5(4)
C87 C88 N4 C84 1.7(7)
C92 C88 N4 Cr2 18.7(5)
C87 C88 N4 Cr2 -165.1(4)
O6 Cr2 N4 C84 173.3(5)
O8 Cr2 N4 C84 -96.1(4)
O7 Cr2 N4 C84 -11.4(4)
N3 Cr2 N4 C84 81.5(4)
O6 Cr2 N4 C88 -22.2(3)
O8 Cr2 N4 C88 68.4(3)
O7 Cr2 N4 C88 153.0(3)
N3 Cr2 N4 C88 -114.1(3)
C2 C1 O1 Cr1 -164.1(5)
C6 C1 O1 Cr1 18.8(6)
O2 Cr1 O1 C1 151.8(4)
O3 Cr1 O1 C1 59.8(4)
N2 Cr1 O1 C1 -125.9(4)
N1 Cr1 O1 C1 -22.3(4)
C41 C42 O2 Cr1 174.5(5)
C38 C42 O2 Cr1 -5.5(7)
O1 Cr1 O2 C42 101.9(4)
O4 Cr1 O2 C42 -83.7(4)
O3 Cr1 O2 C42 -168.5(4)
N2 Cr1 O2 C42 8.8(4)
C48 C47 O3 Cr1 -141.8(5)
O1 Cr1 O3 C47 72.2(5)
O2 Cr1 O3 C47 -21.5(6)
O4 Cr1 O3 C47 -113.0(5)
N1 Cr1 O3 C47 153.6(6)
C50 C49 O4 Cr1 -99.0(5)
O2 Cr1 O4 C49 66.8(5)
O3 Cr1 O4 C49 158.7(5)
N2 Cr1 O4 C49 -15.2(5)
N1 Cr1 O4 C49 -119.4(5)
C56 C51 O5 Cr2 5.3(7)
C52 C51 O5 Cr2 -175.7(5)
O6 Cr2 O5 C51 -102.5(4)
O8 Cr2 O5 C51 167.9(4)
O7 Cr2 O5 C51 82.7(4)
N3 Cr2 O5 C51 -8.9(4)
C91 C92 O6 Cr2 162.2(4)
C88 C92 O6 Cr2 -18.4(6)
O5 Cr2 O6 C92 -152.2(4)
O8 Cr2 O6 C92 -61.1(4)
N3 Cr2 O6 C92 125.6(4)
N4 Cr2 O6 C92 22.0(4)
C98 C97 O7 Cr2 100.8(5)
O5 Cr2 O7 C97 -65.7(5)
O8 Cr2 O7 C97 -156.6(5)
N3 Cr2 O7 C97 16.5(5)
N4 Cr2 O7 C97 120.6(5)
C100 C99 O8 Cr2 143.8(6)
O5 Cr2 O8 C99 18.0(6)
O6 Cr2 O8 C99 -74.7(6)
O7 Cr2 O8 C99 109.6(6)
N4 Cr2 O8 C99 -155.9(7)
